data_4516458
loop_
_publ_author_name
'Kundu, Subrata'
'Chandrasekhar, Vadapalli'

_publ_section_title
;
 \h6-Benzene(tricarbonyl)chromium and Cymantrene Assemblies Supported on
 an Organostannoxane Platform
;
_journal_issue 11
_journal_name_full 'Crystal Growth &amp; Design'
_journal_page_first 5437
_journal_paper_doi 10.1021/acs.cgd.5b01064
_journal_volume 15
_journal_year 2015
_chemical_formula_moiety 'C36 H48 Cr2 O12 Sn2'
_chemical_formula_sum 'C36 H48 Cr2 O12 Sn2'
_chemical_formula_weight 1014.16
_space_group_IT_number 2
_space_group_name_Hall '-P 1'
_space_group_name_H-M_alt 'P -1'
_symmetry_cell_setting triclinic
_symmetry_space_group_name_Hall '-P 1'
_symmetry_space_group_name_H-M 'P -1'
_atom_sites_solution_hydrogens geom
_atom_sites_solution_primary direct
_atom_sites_solution_secondary difmap
_audit_creation_method SHELXL-97
_cell_angle_alpha 89.680(5)
_cell_angle_beta 73.644(5)
_cell_angle_gamma 89.977(5)
_cell_formula_units_Z 2
_cell_length_a 11.415(5)
_cell_length_b 12.170(5)
_cell_length_c 15.433(5)
_cell_measurement_reflns_used 3882
_cell_measurement_temperature 100(2)
_cell_measurement_theta_max 28.00
_cell_measurement_theta_min 2.50
_cell_volume 2057.2(14)
_computing_cell_refinement 'Bruker SMART'
_computing_data_collection 'Bruker SMART'
_computing_data_reduction 'Bruker SAINT'
_computing_molecular_graphics 'Bruker SHELXTL'
_computing_publication_material 'Bruker SHELXTL'
_computing_structure_refinement 'Bruker SHELXTL'
_computing_structure_solution 'Bruker SHELXTL'
_diffrn_ambient_temperature 100(2)
_diffrn_measured_fraction_theta_full 0.964
_diffrn_measured_fraction_theta_max 0.964
_diffrn_measurement_device_type 'CCD area detector'
_diffrn_measurement_method 'phi and omega scans'
_diffrn_radiation_monochromator graphite
_diffrn_radiation_source 'fine-focus sealed tube'
_diffrn_radiation_type MoK\a
_diffrn_radiation_wavelength 0.71069
_diffrn_reflns_av_R_equivalents 0.0278
_diffrn_reflns_av_sigmaI/netI 0.0584
_diffrn_reflns_limit_h_max 13
_diffrn_reflns_limit_h_min -13
_diffrn_reflns_limit_k_max 14
_diffrn_reflns_limit_k_min -12
_diffrn_reflns_limit_l_max 18
_diffrn_reflns_limit_l_min -17
_diffrn_reflns_number 10017
_diffrn_reflns_theta_full 24.71
_diffrn_reflns_theta_max 24.71
_diffrn_reflns_theta_min 4.08
_exptl_absorpt_coefficient_mu 1.771
_exptl_absorpt_correction_T_max 0.838
_exptl_absorpt_correction_T_min 0.780
_exptl_absorpt_correction_type empirical
_exptl_absorpt_process_details sadabs
_exptl_crystal_colour 'dark yellow'
_exptl_crystal_density_diffrn 1.637
_exptl_crystal_density_method 'not measured'
_exptl_crystal_description block
_exptl_crystal_F_000 1016.0
_exptl_crystal_size_max 0.14
_exptl_crystal_size_mid 0.13
_exptl_crystal_size_min 0.10
_refine_diff_density_max 3.469
_refine_diff_density_min -2.923
_refine_diff_density_rms 0.222
_refine_ls_extinction_method none
_refine_ls_goodness_of_fit_ref 1.190
_refine_ls_hydrogen_treatment mixed
_refine_ls_matrix_type full
_refine_ls_number_parameters 489
_refine_ls_number_reflns 6774
_refine_ls_number_restraints 8
_refine_ls_restrained_S_all 1.190
_refine_ls_R_factor_all 0.1018
_refine_ls_R_factor_gt 0.0917
_refine_ls_shift/su_max 0.000
_refine_ls_shift/su_mean 0.000
_refine_ls_structure_factor_coef Fsqd
_refine_ls_weighting_details 'calc w=1/[\s^2^(Fo^2^)+(0.0000P)^2^+75.7919P] where P=(Fo^2^+2Fc^2^)/3'
_refine_ls_weighting_scheme calc
_refine_ls_wR_factor_gt 0.1987
_refine_ls_wR_factor_ref 0.2050
_reflns_number_gt 5905
_reflns_number_total 6774
_reflns_threshold_expression >2sigma(I)
_cod_data_source_file cg5b01064_si_002.cif
_cod_data_source_block complex3
_cod_database_code 4516458

loop_
_symmetry_equiv_pos_as_xyz
'x, y, z'
'-x, -y, -z'

loop_
_atom_site_label
_atom_site_type_symbol
_atom_site_fract_x
_atom_site_fract_y
_atom_site_fract_z
_atom_site_U_iso_or_equiv
_atom_site_adp_type
_atom_site_occupancy
_atom_site_symmetry_multiplicity
_atom_site_calc_flag
_atom_site_refinement_flags
Sn1 Sn 0.53767(8) 0.37561(7) 1.03981(6) 0.0190(2) Uani 1 1 d .
Sn2 Sn 0.52477(8) 0.12923(7) 0.53554(6) 0.0181(2) Uani 1 1 d .
Cr1 Cr 1.01259(19) 0.36270(16) 0.36401(14) 0.0193(5) Uani 1 1 d .
Cr2 Cr 1.02064(19) 0.14089(17) 0.85627(15) 0.0214(5) Uani 1 1 d .
O1 O 0.7733(8) 0.3710(7) 0.8378(6) 0.023(2) Uani 1 1 d .
O2 O 0.6794(8) 0.2685(7) 0.9593(6) 0.0213(19) Uani 1 1 d .
O7 O 0.6805(8) 0.2288(7) 0.4625(6) 0.0207(19) Uani 1 1 d .
O9 O 0.7785(8) 0.1294(7) 0.3415(6) 0.023(2) Uani 1 1 d .
O5 O 1.2200(9) 0.0016(9) 0.8913(7) 0.038(3) Uani 1 1 d .
O10 O 0.9592(10) 0.2817(10) 0.5560(8) 0.048(3) Uani 1 1 d .
O6 O 1.2117(11) 0.3116(10) 0.7790(9) 0.054(3) Uani 1 1 d .
O12 O 1.2256(9) 0.4921(8) 0.3870(7) 0.036(2) Uani 1 1 d .
O11 O 1.1770(10) 0.1690(10) 0.3108(9) 0.052(3) Uani 1 1 d .
O4 O 0.9898(12) 0.2402(11) 1.0371(9) 0.056(3) Uani 1 1 d .
O8 O 0.5940(8) 0.0146(7) 0.4413(6) 0.022(2) Uani 1 1 d D
O3 O 0.5805(9) 0.4783(7) 0.9310(6) 0.026(2) Uani 1 1 d D
C1 C 0.7592(11) 0.2140(11) 0.3852(9) 0.022(3) Uani 1 1 d .
C2 C 0.8343(11) 0.3150(10) 0.3476(9) 0.018(3) Uani 1 1 d .
C3 C 0.8187(11) 0.4143(10) 0.3996(9) 0.021(3) Uani 1 1 d .
H3 H 0.7690 0.4143 0.4628 0.025 Uiso 1 1 calc R
C4 C 0.8923(11) 0.5049(10) 0.3635(9) 0.020(3) Uani 1 1 d .
H4 H 0.8946 0.5666 0.4036 0.024 Uiso 1 1 calc R
C5 C 0.9808(11) 0.5007(10) 0.2797(9) 0.022(3) Uani 1 1 d .
H5 H 1.0414 0.5596 0.2616 0.026 Uiso 1 1 calc R
C6 C 0.9931(11) 0.4041(10) 0.2282(9) 0.020(3) Uani 1 1 d .
H6 H 1.0633 0.3958 0.1748 0.024 Uiso 1 1 calc R
C7 C 0.9218(12) 0.3136(11) 0.2631(8) 0.021(3) Uani 1 1 d .
H7 H 0.9436 0.2427 0.2330 0.025 Uiso 1 1 calc R
C8 C 0.7579(12) 0.2857(10) 0.8829(9) 0.020(3) Uani 1 1 d .
C9 C 0.8341(12) 0.1863(11) 0.8469(9) 0.023(3) Uani 1 1 d .
C10 C 0.9180(11) 0.1887(10) 0.7585(8) 0.017(3) Uani 1 1 d U
H10 H 0.9364 0.2591 0.7263 0.021 Uiso 1 1 calc R
C11 C 0.9876(13) 0.0978(11) 0.7242(9) 0.028(3) Uani 1 1 d .
H11 H 1.0548 0.1059 0.6686 0.034 Uiso 1 1 calc R
C12 C 0.9819(13) 0.0015(11) 0.7771(10) 0.028(3) Uani 1 1 d .
H12 H 1.0416 -0.0576 0.7572 0.034 Uiso 1 1 calc R
C13 C 0.8280(12) 0.0899(10) 0.8984(9) 0.022(3) Uani 1 1 d .
H13 H 0.7833 0.0911 0.9627 0.026 Uiso 1 1 calc R
C16 C 0.8972(12) -0.0018(10) 0.8636(9) 0.022(3) Uani 1 1 d .
H16 H 0.9008 -0.0630 0.9043 0.027 Uiso 1 1 calc R
C19 C 0.5815(14) 0.1256(12) 0.6572(10) 0.032(3) Uani 1 1 d .
C21 C 0.9996(14) 0.2039(12) 0.9691(10) 0.034(3) Uani 1 1 d .
C22 C 0.9805(13) 0.3132(13) 0.4822(11) 0.033(4) Uani 1 1 d .
C23 C 1.1432(13) 0.0551(11) 0.8770(9) 0.027(3) Uani 1 1 d .
C24 C 1.1439(12) 0.4423(10) 0.3779(9) 0.021(3) Uani 1 1 d .
C25 C 0.2750(14) 0.2973(14) 1.0986(13) 0.048(4) Uani 1 1 d .
H25A H 0.2532 0.3588 1.0671 0.072 Uiso 1 1 calc R
H25B H 0.2787 0.3203 1.1572 0.072 Uiso 1 1 calc R
H25C H 0.2148 0.2405 1.1052 0.072 Uiso 1 1 calc R
C27 C 1.1159(14) 0.2443(12) 0.3305(11) 0.035(4) Uani 1 1 d .
C28 C 1.1346(15) 0.2482(13) 0.8091(13) 0.043(4) Uani 1 1 d .
C29 C 0.4308(16) 0.2443(13) 0.3937(11) 0.042(4) Uani 1 1 d .
H29A H 0.4217 0.1710 0.3738 0.063 Uiso 1 1 calc R
H29B H 0.5137 0.2681 0.3688 0.063 Uiso 1 1 calc R
H29C H 0.3772 0.2929 0.3737 0.063 Uiso 1 1 calc R
C31 C 0.4231(18) 0.3593(14) 0.5307(14) 0.056(5) Uani 1 1 d .
H31A H 0.5026 0.3852 0.4975 0.084 Uiso 1 1 calc R
H31B H 0.4193 0.3526 0.5935 0.084 Uiso 1 1 calc R
H31C H 0.3624 0.4106 0.5239 0.084 Uiso 1 1 calc R
C32 C 0.6472(15) 0.4031(13) 1.1360(10) 0.038(4) Uani 1 1 d .
C33 C 0.4864(19) 0.0652(14) 0.7313(11) 0.052(5) Uani 1 1 d .
H33A H 0.4779 -0.0088 0.7125 0.078 Uiso 1 1 calc R
H33B H 0.4094 0.1023 0.7427 0.078 Uiso 1 1 calc R
H33C H 0.5119 0.0638 0.7855 0.078 Uiso 1 1 calc R
C34 C 0.4294(16) 0.1494(13) 1.0917(14) 0.053(5) Uani 1 1 d .
H34A H 0.3775 0.0902 1.0843 0.080 Uiso 1 1 calc R
H34B H 0.4165 0.1632 1.1549 0.080 Uiso 1 1 calc R
H34C H 0.5132 0.1298 1.0649 0.080 Uiso 1 1 calc R
C40 C 0.3992(12) 0.2459(11) 0.4942(12) 0.037(4) Uani 1 1 d .
C46 C 0.3993(17) 0.2319(17) 0.9494(16) 0.067(6) Uani 1 1 d .
H46A H 0.3360 0.1802 0.9489 0.101 Uiso 1 1 calc R
H46B H 0.4770 0.2022 0.9166 0.101 Uiso 1 1 calc R
H46C H 0.3852 0.2994 0.9214 0.101 Uiso 1 1 calc R
C53 C 0.2687(13) 0.2093(13) 0.5340(12) 0.039(4) Uani 1 1 d .
H53A H 0.2146 0.2657 0.5248 0.059 Uiso 1 1 calc R
H53B H 0.2540 0.1960 0.5976 0.059 Uiso 1 1 calc R
H53C H 0.2546 0.1430 0.5051 0.059 Uiso 1 1 calc R
C61 C 0.6681(19) 0.2866(14) 1.1675(12) 0.052(5) Uani 1 1 d .
H61A H 0.7171 0.2457 1.1173 0.078 Uiso 1 1 calc R
H61B H 0.5909 0.2505 1.1913 0.078 Uiso 1 1 calc R
H61C H 0.7095 0.2909 1.2136 0.078 Uiso 1 1 calc R
C65 C 0.7003(18) 0.0694(14) 0.6378(12) 0.052(5) Uani 1 1 d .
H65A H 0.7573 0.1049 0.5877 0.078 Uiso 1 1 calc R
H65B H 0.6906 -0.0060 0.6231 0.078 Uiso 1 1 calc R
H65C H 0.7302 0.0727 0.6899 0.078 Uiso 1 1 calc R
C68 C 0.598(2) 0.2439(14) 0.6827(11) 0.055(5) Uani 1 1 d .
H68A H 0.6385 0.2450 0.7293 0.083 Uiso 1 1 calc R
H68B H 0.5192 0.2781 0.7044 0.083 Uiso 1 1 calc R
H68C H 0.6458 0.2831 0.6307 0.083 Uiso 1 1 calc R
C73 C 0.3989(14) 0.2537(13) 1.0453(13) 0.042(4) Uani 1 1 d .
C90 C 0.568(2) 0.4686(14) 1.2179(11) 0.055(5) Uani 1 1 d .
H90A H 0.6122 0.4762 1.2622 0.083 Uiso 1 1 calc R
H90B H 0.4933 0.4299 1.2440 0.083 Uiso 1 1 calc R
H90C H 0.5507 0.5400 1.1981 0.083 Uiso 1 1 calc R
C98 C 0.7613(17) 0.4615(15) 1.0880(13) 0.053(5) Uani 1 1 d .
H98A H 0.8034 0.4838 1.1308 0.080 Uiso 1 1 calc R
H98B H 0.7417 0.5251 1.0578 0.080 Uiso 1 1 calc R
H98C H 0.8126 0.4133 1.0444 0.080 Uiso 1 1 calc R
H3H H 0.660(4) 0.475(11) 0.900(8) 0.02(4) Uiso 1 1 d D
H8H H 0.540(10) 0.035(11) 0.412(8) 0.03(4) Uiso 1 1 d D

loop_
_atom_site_aniso_label
_atom_site_aniso_U_11
_atom_site_aniso_U_22
_atom_site_aniso_U_33
_atom_site_aniso_U_23
_atom_site_aniso_U_13
_atom_site_aniso_U_12
Sn1 0.0213(5) 0.0169(5) 0.0185(5) 0.0015(3) -0.0053(4) 0.0031(3)
Sn2 0.0209(5) 0.0148(4) 0.0183(5) -0.0011(3) -0.0048(4) -0.0052(3)
Cr1 0.0203(11) 0.0159(10) 0.0241(11) 0.0029(8) -0.0105(9) -0.0074(8)
Cr2 0.0217(11) 0.0187(11) 0.0254(12) -0.0014(9) -0.0094(9) -0.0036(8)
O1 0.023(5) 0.020(5) 0.024(5) 0.004(4) -0.005(4) 0.002(4)
O2 0.022(5) 0.018(4) 0.023(5) 0.003(4) -0.005(4) 0.005(4)
O7 0.017(4) 0.018(4) 0.024(5) -0.007(4) -0.001(4) -0.003(4)
O9 0.021(5) 0.015(5) 0.028(5) -0.005(4) 0.000(4) -0.008(4)
O5 0.027(6) 0.042(6) 0.047(7) 0.000(5) -0.013(5) 0.009(5)
O10 0.050(7) 0.068(8) 0.036(7) 0.030(6) -0.032(6) -0.030(6)
O6 0.049(7) 0.042(7) 0.085(10) 0.019(6) -0.042(7) -0.027(6)
O12 0.030(6) 0.033(6) 0.046(7) 0.000(5) -0.013(5) -0.011(5)
O11 0.044(7) 0.048(7) 0.081(9) -0.027(7) -0.043(7) 0.029(6)
O4 0.059(8) 0.065(8) 0.048(8) -0.031(7) -0.023(6) 0.021(7)
O8 0.020(5) 0.020(5) 0.024(5) -0.006(4) -0.005(4) -0.002(4)
O3 0.033(6) 0.020(5) 0.015(5) 0.008(4) 0.008(4) 0.010(4)
C1 0.020(7) 0.024(7) 0.022(7) 0.002(6) -0.008(6) -0.003(5)
C2 0.017(6) 0.017(6) 0.024(7) 0.004(5) -0.009(5) 0.004(5)
C3 0.018(6) 0.019(6) 0.026(7) -0.003(5) -0.005(5) 0.007(5)
C4 0.016(6) 0.017(6) 0.028(7) 0.003(5) -0.009(5) -0.004(5)
C5 0.013(6) 0.022(7) 0.032(8) 0.008(6) -0.012(6) -0.003(5)
C6 0.013(6) 0.024(7) 0.021(7) 0.007(5) -0.004(5) -0.004(5)
C7 0.025(7) 0.028(7) 0.012(6) 0.000(5) -0.009(5) 0.003(6)
C8 0.025(7) 0.012(6) 0.024(7) -0.004(5) -0.010(6) -0.007(5)
C9 0.020(7) 0.024(7) 0.024(7) -0.008(6) -0.005(6) -0.004(5)
C10 0.019(4) 0.020(4) 0.017(4) -0.003(4) -0.010(4) -0.002(4)
C11 0.030(8) 0.032(8) 0.022(7) -0.012(6) -0.006(6) -0.003(6)
C12 0.028(7) 0.020(7) 0.038(9) -0.008(6) -0.011(6) 0.002(6)
C13 0.026(7) 0.022(7) 0.024(7) 0.001(5) -0.018(6) 0.001(5)
C16 0.029(7) 0.012(6) 0.028(7) 0.001(5) -0.011(6) -0.007(5)
C19 0.041(9) 0.037(8) 0.027(8) -0.004(6) -0.021(7) -0.011(7)
C21 0.041(9) 0.035(8) 0.031(9) -0.009(7) -0.019(7) 0.014(7)
C22 0.027(8) 0.041(9) 0.038(9) -0.002(7) -0.020(7) -0.015(7)
C23 0.038(8) 0.021(7) 0.019(7) 0.000(5) -0.002(6) 0.006(6)
C24 0.020(7) 0.022(7) 0.020(7) -0.004(5) -0.005(5) 0.000(5)
C25 0.031(9) 0.045(10) 0.073(13) 0.006(9) -0.020(9) -0.011(7)
C27 0.033(8) 0.024(8) 0.057(10) -0.005(7) -0.027(8) -0.002(7)
C28 0.045(10) 0.027(8) 0.068(12) 0.015(8) -0.035(9) -0.001(7)
C29 0.048(10) 0.036(9) 0.042(10) 0.008(7) -0.014(8) -0.010(7)
C31 0.059(12) 0.034(10) 0.075(14) -0.010(9) -0.020(10) -0.001(8)
C32 0.054(10) 0.046(9) 0.023(8) -0.009(7) -0.023(7) 0.031(8)
C33 0.095(15) 0.042(10) 0.028(9) 0.013(7) -0.030(10) -0.023(10)
C34 0.044(10) 0.032(9) 0.078(14) 0.009(9) -0.008(10) -0.011(8)
C40 0.014(7) 0.017(7) 0.081(13) -0.011(7) -0.011(7) -0.002(5)
C46 0.042(11) 0.055(12) 0.113(19) -0.016(12) -0.034(12) -0.012(9)
C53 0.024(8) 0.036(9) 0.063(11) -0.010(8) -0.022(8) -0.007(6)
C61 0.084(14) 0.045(10) 0.044(10) -0.009(8) -0.045(10) 0.028(9)
C65 0.077(14) 0.042(10) 0.049(11) 0.005(8) -0.037(10) -0.016(9)
C68 0.097(16) 0.044(10) 0.029(9) 0.010(8) -0.024(10) -0.026(10)
C73 0.028(8) 0.030(8) 0.066(12) -0.001(8) -0.009(8) -0.001(7)
C90 0.115(17) 0.042(10) 0.023(9) -0.005(7) -0.043(10) 0.013(10)
C98 0.059(12) 0.053(11) 0.063(12) -0.001(9) -0.044(10) -0.007(9)

loop_
_atom_type_symbol
_atom_type_description
_atom_type_scat_dispersion_real
_atom_type_scat_dispersion_imag
_atom_type_scat_source
C C 0.0033 0.0016 'International Tables Vol C Tables 4.2.6.8 and 6.1.1.4'
H H 0.0000 0.0000 'International Tables Vol C Tables 4.2.6.8 and 6.1.1.4'
O O 0.0106 0.0060 'International Tables Vol C Tables 4.2.6.8 and 6.1.1.4'
Sn Sn -0.6537 1.4246 'International Tables Vol C Tables 4.2.6.8 and 6.1.1.4'
Cr Cr 0.3209 0.6236 'International Tables Vol C Tables 4.2.6.8 and 6.1.1.4'
Cl Cl 0.1484 0.1585 'International Tables Vol C Tables 4.2.6.8 and 6.1.1.4'

loop_
_geom_angle_atom_site_label_1
_geom_angle_atom_site_label_2
_geom_angle_atom_site_label_3
_geom_angle
_geom_angle_site_symmetry_1
_geom_angle_site_symmetry_3
O3 Sn1 C73 117.1(6) . .
O3 Sn1 O2 85.9(3) . .
C73 Sn1 O2 91.6(5) . .
O3 Sn1 O3 70.5(4) . 2_667
C73 Sn1 O3 98.5(5) . 2_667
O2 Sn1 O3 156.4(3) . 2_667
O3 Sn1 C32 114.1(6) . .
C73 Sn1 C32 128.8(7) . .
O2 Sn1 C32 90.4(4) . .
O3 Sn1 C32 99.6(5) 2_667 .
O8 Sn2 C19 117.8(5) . .
O8 Sn2 O8 70.1(4) . 2_656
C19 Sn2 O8 99.8(5) . 2_656
O8 Sn2 O7 85.1(3) . .
C19 Sn2 O7 93.3(5) . .
O8 Sn2 O7 155.1(3) 2_656 .
O8 Sn2 C40 112.8(5) . .
C19 Sn2 C40 129.4(6) . .
O8 Sn2 C40 97.8(4) 2_656 .
O7 Sn2 C40 89.8(4) . .
C27 Cr1 C24 88.2(6) . .
C27 Cr1 C22 87.7(7) . .
C24 Cr1 C22 89.8(6) . .
C27 Cr1 C7 88.7(6) . .
C24 Cr1 C7 142.3(5) . .
C22 Cr1 C7 127.6(5) . .
C27 Cr1 C2 107.5(5) . .
C24 Cr1 C2 163.7(5) . .
C22 Cr1 C2 95.5(5) . .
C7 Cr1 C2 37.3(5) . .
C27 Cr1 C4 164.0(6) . .
C24 Cr1 C4 96.6(5) . .
C22 Cr1 C4 107.6(6) . .
C7 Cr1 C4 78.2(5) . .
C2 Cr1 C4 67.1(4) . .
C27 Cr1 C5 128.7(6) . .
C24 Cr1 C5 86.8(5) . .
C22 Cr1 C5 143.2(6) . .
C7 Cr1 C5 66.5(5) . .
C2 Cr1 C5 79.7(4) . .
C4 Cr1 C5 36.9(5) . .
C27 Cr1 C3 143.9(6) . .
C24 Cr1 C3 127.4(5) . .
C22 Cr1 C3 86.6(6) . .
C7 Cr1 C3 67.4(5) . .
C2 Cr1 C3 38.0(5) . .
C4 Cr1 C3 36.9(4) . .
C5 Cr1 C3 67.2(5) . .
C27 Cr1 C6 97.8(6) . .
C24 Cr1 C6 107.0(5) . .
C22 Cr1 C6 162.5(5) . .
C7 Cr1 C6 36.6(5) . .
C2 Cr1 C6 67.0(4) . .
C4 Cr1 C6 66.2(5) . .
C5 Cr1 C6 37.0(5) . .
C3 Cr1 C6 79.2(5) . .
C28 Cr2 C23 89.0(6) . .
C28 Cr2 C21 88.0(8) . .
C23 Cr2 C21 88.7(6) . .
C28 Cr2 C13 148.5(6) . .
C23 Cr2 C13 122.3(5) . .
C21 Cr2 C13 89.2(6) . .
C28 Cr2 C12 123.8(7) . .
C23 Cr2 C12 86.6(6) . .
C21 Cr2 C12 147.7(6) . .
C13 Cr2 C12 66.9(5) . .
C28 Cr2 C16 160.4(7) . .
C23 Cr2 C16 92.9(6) . .
C21 Cr2 C16 111.5(6) . .
C13 Cr2 C16 36.6(5) . .
C12 Cr2 C16 37.1(5) . .
C28 Cr2 C10 89.9(6) . .
C23 Cr2 C10 146.3(5) . .
C21 Cr2 C10 124.9(5) . .
C13 Cr2 C10 66.4(5) . .
C12 Cr2 C10 66.4(5) . .
C16 Cr2 C10 77.8(5) . .
C28 Cr2 C11 95.2(7) . .
C23 Cr2 C11 110.7(6) . .
C21 Cr2 C11 160.4(6) . .
C13 Cr2 C11 77.9(5) . .
C12 Cr2 C11 37.1(5) . .
C16 Cr2 C11 65.9(5) . .
C10 Cr2 C11 36.0(5) . .
C28 Cr2 C9 112.3(6) . .
C23 Cr2 C9 158.5(6) . .
C21 Cr2 C9 94.8(6) . .
C13 Cr2 C9 36.8(5) . .
C12 Cr2 C9 79.2(5) . .
C16 Cr2 C9 66.1(5) . .
C10 Cr2 C9 37.3(5) . .
C11 Cr2 C9 66.0(5) . .
C8 O2 Sn1 130.1(8) . .
C1 O7 Sn2 130.7(8) . .
Sn2 O8 Sn2 109.9(4) . 2_656
Sn1 O3 Sn1 109.5(4) . 2_667
O9 C1 O7 127.1(12) . .
O9 C1 C2 118.7(11) . .
O7 C1 C2 114.1(11) . .
C7 C2 C3 118.5(11) . .
C7 C2 C1 121.3(11) . .
C3 C2 C1 120.1(11) . .
C7 C2 Cr1 70.8(7) . .
C3 C2 Cr1 71.7(7) . .
C1 C2 Cr1 127.8(8) . .
C4 C3 C2 118.3(12) . .
C4 C3 Cr1 71.3(7) . .
C2 C3 Cr1 70.3(7) . .
C3 C4 C5 122.0(12) . .
C3 C4 Cr1 71.8(7) . .
C5 C4 Cr1 71.6(7) . .
C4 C5 C6 119.2(11) . .
C4 C5 Cr1 71.5(7) . .
C6 C5 Cr1 72.0(7) . .
C7 C6 C5 119.5(12) . .
C7 C6 Cr1 70.2(7) . .
C5 C6 Cr1 71.0(7) . .
C6 C7 C2 122.3(12) . .
C6 C7 Cr1 73.2(8) . .
C2 C7 Cr1 71.8(7) . .
O1 C8 O2 127.3(12) . .
O1 C8 C9 119.5(12) . .
O2 C8 C9 113.2(11) . .
C13 C9 C10 117.8(12) . .
C13 C9 C8 122.1(12) . .
C10 C9 C8 120.1(12) . .
C13 C9 Cr2 69.9(8) . .
C10 C9 Cr2 70.9(7) . .
C8 C9 Cr2 129.4(9) . .
C11 C10 C9 120.8(12) . .
C11 C10 Cr2 72.4(8) . .
C9 C10 Cr2 71.9(7) . .
C10 C11 C12 120.8(13) . .
C10 C11 Cr2 71.6(7) . .
C12 C11 Cr2 70.4(8) . .
C16 C12 C11 118.3(12) . .
C16 C12 Cr2 71.7(7) . .
C11 C12 Cr2 72.5(8) . .
C16 C13 C9 121.3(13) . .
C16 C13 Cr2 72.5(8) . .
C9 C13 Cr2 73.3(8) . .
C13 C16 C12 120.7(12) . .
C13 C16 Cr2 70.9(7) . .
C12 C16 Cr2 71.2(7) . .
C65 C19 C68 108.7(14) . .
C65 C19 C33 110.5(14) . .
C68 C19 C33 111.9(14) . .
C65 C19 Sn2 108.4(11) . .
C68 C19 Sn2 107.5(10) . .
C33 C19 Sn2 109.7(10) . .
O4 C21 Cr2 178.1(14) . .
O10 C22 Cr1 179.2(12) . .
O5 C23 Cr2 179.0(12) . .
O12 C24 Cr1 179.6(13) . .
O11 C27 Cr1 178.0(15) . .
O6 C28 Cr2 176.1(14) . .
C98 C32 C61 113.8(14) . .
C98 C32 C90 112.7(16) . .
C61 C32 C90 108.9(13) . .
C98 C32 Sn1 108.7(10) . .
C61 C32 Sn1 103.7(11) . .
C90 C32 Sn1 108.5(11) . .
C29 C40 C53 109.9(14) . .
C29 C40 C31 112.3(14) . .
C53 C40 C31 111.7(13) . .
C29 C40 Sn2 107.4(10) . .
C53 C40 Sn2 109.7(11) . .
C31 C40 Sn2 105.6(11) . .
C46 C73 C25 110.0(15) . .
C46 C73 C34 111.7(15) . .
C25 C73 C34 109.6(15) . .
C46 C73 Sn1 106.8(12) . .
C25 C73 Sn1 109.9(11) . .
C34 C73 Sn1 108.9(11) . .

loop_
_geom_bond_atom_site_label_1
_geom_bond_atom_site_label_2
_geom_bond_distance
_geom_bond_site_symmetry_2
Sn1 O3 2.034(8) .
Sn1 C73 2.155(16) .
Sn1 O2 2.178(8) .
Sn1 O3 2.202(9) 2_667
Sn1 C32 2.220(15) .
Sn2 O8 2.015(9) .
Sn2 C19 2.151(14) .
Sn2 O8 2.179(9) 2_656
Sn2 O7 2.181(8) .
Sn2 C40 2.232(15) .
Cr1 C27 1.844(15) .
Cr1 C24 1.848(13) .
Cr1 C22 1.853(16) .
Cr1 C7 2.186(13) .
Cr1 C2 2.199(12) .
Cr1 C4 2.210(13) .
Cr1 C5 2.211(13) .
Cr1 C3 2.217(12) .
Cr1 C6 2.224(13) .
Cr2 C28 1.840(17) .
Cr2 C23 1.843(15) .
Cr2 C21 1.860(15) .
Cr2 C13 2.199(13) .
Cr2 C12 2.212(14) .
Cr2 C16 2.219(12) .
Cr2 C10 2.230(12) .
Cr2 C11 2.240(14) .
Cr2 C9 2.243(13) .
O1 C8 1.231(15) .
O2 C8 1.281(15) .
O7 C1 1.289(15) .
O9 C1 1.220(15) .
O5 C23 1.161(17) .
O10 C22 1.160(18) .
O6 C28 1.163(19) .
O12 C24 1.154(15) .
O11 C27 1.140(18) .
O4 C21 1.117(18) .
O8 Sn2 2.179(9) 2_656
O3 Sn1 2.202(9) 2_667
C1 C2 1.515(17) .
C2 C7 1.403(18) .
C2 C3 1.437(18) .
C3 C4 1.400(17) .
C4 C5 1.401(18) .
C5 C6 1.407(19) .
C6 C7 1.383(18) .
C8 C9 1.505(18) .
C9 C13 1.403(18) .
C9 C10 1.429(18) .
C10 C11 1.380(18) .
C11 C12 1.42(2) .
C12 C16 1.411(19) .
C13 C16 1.387(18) .
C19 C65 1.47(2) .
C19 C68 1.52(2) .
C19 C33 1.52(2) .
C25 C73 1.52(2) .
C29 C40 1.49(2) .
C31 C40 1.55(2) .
C32 C98 1.48(2) .
C32 C61 1.54(2) .
C32 C90 1.55(2) .
C34 C73 1.54(2) .
C40 C53 1.508(19) .
C46 C73 1.50(3) .
